data_2216562
loop_
_publ_author_name
'Muhammad Hanif'
'Ghulam Qadeer'
'Nasim Hasan Rama'
'Sauli Vuoti'
'Juho Autio'

_publ_section_title 4-(4-Chlorophenyl)-3-(3-methoxybenzyl)-1<i>H</i>-1,2,4-triazole-5(4<i>H</i>)-thione
_journal_coeditor_code HK2374
_journal_issue 12
_journal_name_full 'Acta Crystallographica Section E'
_journal_page_first o4754
_journal_page_last o4754
_journal_paper_doi 10.1107/S1600536807058394
_journal_volume 63
_journal_year 2007
_chemical_formula_iupac 'C16 H14 Cl N3 O S'
_chemical_formula_moiety 'C16 H14 Cl N3 O S'
_chemical_formula_sum 'C16 H14 Cl N3 O S'
_chemical_formula_weight 331.81
_chemical_melting_point 432.0(10)
_chemical_name_systematic
;
4-(4-chlorophenyl)-3-(3-methoxybenzyl)-1H-1,2,4-triazole-5(4H)-thione
;
_space_group_IT_number 14
_symmetry_cell_setting monoclinic
_symmetry_space_group_name_Hall '-P 2ybc'
_symmetry_space_group_name_H-M 'P 1 21/c 1'
_atom_sites_solution_hydrogens mixed
_atom_sites_solution_primary direct
_atom_sites_solution_secondary difmap
_audit_creation_method SHELXL-97
_cell_angle_alpha 90.00
_cell_angle_beta 90.536(3)
_cell_angle_gamma 90.00
_cell_formula_units_Z 4
_cell_length_a 14.0076(8)
_cell_length_b 7.4781(3)
_cell_length_c 14.9916(8)
_cell_measurement_reflns_used 3607
_cell_measurement_temperature 120(2)
_cell_measurement_theta_max 27.50
_cell_measurement_theta_min 2.72
_cell_volume 1570.30(14)
_computing_cell_refinement 'DENZO/SCALEPACK (Otwinowski & Minor, 1997)'
_computing_data_collection 'COLLECT (Bruker, 2000)'
_computing_data_reduction 'DENZO/SCALEPACK(Otwinowski & Minor, 1997)'
_computing_molecular_graphics 'DIAMOND (Brandenburg, 2007)'
_computing_publication_material 'SHELXL97 (Sheldrick, 1997)'
_computing_structure_refinement 'SHELXL97 (Sheldrick, 1997)'
_computing_structure_solution 'SIR2004 (Burla <i>et al.</i>,  2005)'
_diffrn_ambient_temperature 120(2)
_diffrn_detector_area_resol_mean 9
_diffrn_measured_fraction_theta_full 0.997
_diffrn_measured_fraction_theta_max 0.997
_diffrn_measurement_device '95mm CCD camera on \k-goniostat'
_diffrn_measurement_device_type 'Nonius KappaCCD diffractometer'
_diffrn_measurement_method '\f scans and \w scans with \k offset'
_diffrn_radiation_monochromator 'horizontally mounted graphite crystal'
_diffrn_radiation_source 'fine-focus sealed tube'
_diffrn_radiation_type MoK\a
_diffrn_radiation_wavelength 0.71073
_diffrn_reflns_av_R_equivalents 0.0574
_diffrn_reflns_av_sigmaI/netI 0.0358
_diffrn_reflns_limit_h_max 18
_diffrn_reflns_limit_h_min -18
_diffrn_reflns_limit_k_max 9
_diffrn_reflns_limit_k_min -8
_diffrn_reflns_limit_l_max 19
_diffrn_reflns_limit_l_min -19
_diffrn_reflns_number 30001
_diffrn_reflns_theta_full 27.50
_diffrn_reflns_theta_max 27.50
_diffrn_reflns_theta_min 2.72
_exptl_absorpt_coefficient_mu 0.381
_exptl_absorpt_correction_T_max 0.9724
_exptl_absorpt_correction_T_min 0.9166
_exptl_absorpt_correction_type multi-scan
_exptl_absorpt_process_details '(SADABS; Sheldrick, 1996)'
_exptl_crystal_colour colorless
_exptl_crystal_density_diffrn 1.404
_exptl_crystal_density_method 'not measured'
_exptl_crystal_description block
_exptl_crystal_F_000 688
_exptl_crystal_size_max 0.23
_exptl_crystal_size_mid 0.13
_exptl_crystal_size_min 0.07
_refine_diff_density_max 0.247
_refine_diff_density_min -0.322
_refine_ls_extinction_method none
_refine_ls_goodness_of_fit_ref 1.090
_refine_ls_hydrogen_treatment constr
_refine_ls_matrix_type full
_refine_ls_number_parameters 200
_refine_ls_number_reflns 3607
_refine_ls_number_restraints 0
_refine_ls_restrained_S_all 1.090
_refine_ls_R_factor_all 0.0636
_refine_ls_R_factor_gt 0.0441
_refine_ls_shift/su_max 0.001
_refine_ls_shift/su_mean 0.000
_refine_ls_structure_factor_coef Fsqd
_refine_ls_weighting_details 'calc w=1/[\s^2^(Fo^2^)+(0.0493P)^2^+0.8817P] where P=(Fo^2^+2Fc^2^)/3'
_refine_ls_weighting_scheme calc
_refine_ls_wR_factor_gt 0.0996
_refine_ls_wR_factor_ref 0.1096
_reflns_number_gt 2815
_reflns_number_total 3607
_reflns_threshold_expression I>2\s(I)
_cod_data_source_file hk2374.cif
_cod_data_source_block I
_cod_original_sg_symbol_H-M 'P 21/c'
_cod_database_code 2216562
_cod_database_fobs_code 2216562

loop_
_symmetry_equiv_pos_as_xyz
'x, y, z'
'-x, y+1/2, -z+1/2'
'-x, -y, -z'
'x, -y-1/2, z-1/2'

loop_
_atom_site_type_symbol
_atom_site_label
_atom_site_fract_x
_atom_site_fract_y
_atom_site_fract_z
_atom_site_U_iso_or_equiv
_atom_site_adp_type
_atom_site_calc_flag
_atom_site_refinement_flags
_atom_site_occupancy
Cl Cl1 0.15584(4) 0.22519(7) 0.50697(3) 0.03371(15) Uani d . 1
S S1 0.42366(4) 0.17354(6) 0.89517(3) 0.02730(15) Uani d . 1
O O1 0.04667(11) -0.3546(2) 0.56644(10) 0.0345(4) Uani d . 1
N N1 0.37469(11) -0.1233(2) 0.79781(11) 0.0225(3) Uani d . 1
N N2 0.44946(12) -0.1855(2) 0.91848(12) 0.0279(4) Uani d . 1
H H2N 0.4835 -0.1836 0.9684 0.042 Uiso d R 1
N N3 0.43084(12) -0.3487(2) 0.87860(12) 0.0274(4) Uani d . 1
C C1 0.22361(14) 0.1293(2) 0.59211(13) 0.0247(4) Uani d . 1
C C2 0.30954(14) 0.0465(3) 0.57302(14) 0.0270(4) Uani d . 1
H H2 0.3332 0.0450 0.5138 0.032 Uiso calc R 1
C C3 0.36043(14) -0.0340(3) 0.64189(14) 0.0250(4) Uani d . 1
H H3 0.4196 -0.0911 0.6304 0.030 Uiso calc R 1
C C4 0.32441(13) -0.0307(2) 0.72754(13) 0.0222(4) Uani d . 1
C C5 0.23962(14) 0.0555(3) 0.74659(13) 0.0249(4) Uani d . 1
H H5 0.2165 0.0587 0.8059 0.030 Uiso calc R 1
C C6 0.18891(14) 0.1372(3) 0.67803(13) 0.0260(4) Uani d . 1
H H6 0.1309 0.1979 0.6900 0.031 Uiso calc R 1
C C7 0.41637(14) -0.0462(3) 0.87139(13) 0.0240(4) Uani d . 1
C C8 0.38563(14) -0.3075(2) 0.80539(14) 0.0239(4) Uani d . 1
C C9 0.34830(14) -0.4387(3) 0.73827(13) 0.0251(4) Uani d . 1
H H9A 0.3691 -0.5605 0.7556 0.030 Uiso calc R 1
H H9B 0.3761 -0.4114 0.6793 0.030 Uiso calc R 1
C C10 0.24007(13) -0.4355(2) 0.73030(13) 0.0229(4) Uani d . 1
C C11 0.19625(14) -0.3915(2) 0.64952(13) 0.0243(4) Uani d . 1
H H11 0.2337 -0.3585 0.5996 0.029 Uiso calc R 1
C C12 0.09703(15) -0.3961(3) 0.64241(14) 0.0271(4) Uani d . 1
C C13 0.04224(15) -0.4470(3) 0.71516(15) 0.0311(5) Uani d . 1
H H13 -0.0253 -0.4525 0.7098 0.037 Uiso calc R 1
C C14 0.08652(15) -0.4894(3) 0.79523(14) 0.0317(5) Uani d . 1
H H14 0.0492 -0.5236 0.8450 0.038 Uiso calc R 1
C C15 0.18521(15) -0.4823(3) 0.80336(14) 0.0279(4) Uani d . 1
H H15 0.2152 -0.5095 0.8588 0.034 Uiso calc R 1
C C16 0.09854(18) -0.2997(3) 0.49011(15) 0.0370(5) Uani d . 1
H H16A 0.1330 -0.1887 0.5035 0.056 Uiso calc R 1
H H16B 0.0541 -0.2795 0.4402 0.056 Uiso calc R 1
H H16C 0.1443 -0.3932 0.4740 0.056 Uiso calc R 1

loop_
_atom_site_aniso_label
_atom_site_aniso_U_11
_atom_site_aniso_U_22
_atom_site_aniso_U_33
_atom_site_aniso_U_12
_atom_site_aniso_U_13
_atom_site_aniso_U_23
Cl1 0.0450(3) 0.0291(3) 0.0268(3) 0.0103(2) -0.0103(2) -0.0005(2)
S1 0.0313(3) 0.0198(3) 0.0307(3) -0.00028(19) -0.0083(2) -0.00159(19)
O1 0.0333(8) 0.0389(9) 0.0311(8) -0.0003(6) -0.0102(7) 0.0047(6)
N1 0.0241(8) 0.0182(8) 0.0251(9) 0.0005(6) -0.0038(7) 0.0007(6)
N2 0.0318(9) 0.0204(8) 0.0314(9) -0.0012(7) -0.0121(7) 0.0006(7)
N3 0.0288(9) 0.0192(8) 0.0341(10) -0.0015(6) -0.0091(7) -0.0003(7)
C1 0.0322(10) 0.0170(9) 0.0247(10) 0.0018(7) -0.0067(8) 0.0002(7)
C2 0.0320(11) 0.0223(10) 0.0267(10) -0.0001(8) 0.0017(8) 0.0008(8)
C3 0.0248(10) 0.0207(9) 0.0295(11) 0.0003(7) 0.0002(8) 0.0006(8)
C4 0.0240(9) 0.0177(9) 0.0247(10) -0.0014(7) -0.0047(8) 0.0015(7)
C5 0.0272(10) 0.0229(10) 0.0246(10) -0.0002(8) -0.0005(8) -0.0010(8)
C6 0.0278(10) 0.0220(10) 0.0281(11) 0.0034(8) -0.0012(8) -0.0015(8)
C7 0.0227(9) 0.0230(10) 0.0262(10) -0.0008(7) -0.0042(8) 0.0005(8)
C8 0.0224(9) 0.0194(9) 0.0299(11) 0.0002(7) -0.0025(8) 0.0022(8)
C9 0.0288(10) 0.0190(9) 0.0274(10) -0.0004(8) -0.0048(8) -0.0005(7)
C10 0.0269(10) 0.0157(9) 0.0261(10) -0.0026(7) -0.0038(8) -0.0015(7)
C11 0.0294(10) 0.0182(9) 0.0251(10) -0.0032(7) -0.0018(8) 0.0006(7)
C12 0.0303(10) 0.0214(10) 0.0294(11) 0.0001(8) -0.0084(8) -0.0013(8)
C13 0.0278(10) 0.0320(11) 0.0336(12) 0.0010(8) -0.0014(9) -0.0062(9)
C14 0.0338(11) 0.0337(11) 0.0276(11) -0.0044(9) 0.0037(9) -0.0046(9)
C15 0.0338(11) 0.0258(10) 0.0242(10) -0.0023(8) -0.0043(8) -0.0016(8)
C16 0.0449(13) 0.0340(12) 0.0320(12) -0.0041(10) -0.0112(10) 0.0065(9)

loop_
_atom_type_symbol
_atom_type_description
_atom_type_scat_dispersion_real
_atom_type_scat_dispersion_imag
_atom_type_scat_source
C C 0.0033 0.0016 'International Tables Vol C Tables 4.2.6.8 and 6.1.1.4'
H H 0.0000 0.0000 'International Tables Vol C Tables 4.2.6.8 and 6.1.1.4'
N N 0.0061 0.0033 'International Tables Vol C Tables 4.2.6.8 and 6.1.1.4'
O O 0.0106 0.0060 'International Tables Vol C Tables 4.2.6.8 and 6.1.1.4'
S S 0.1246 0.1234 'International Tables Vol C Tables 4.2.6.8 and 6.1.1.4'
Cl Cl 0.1484 0.1585 'International Tables Vol C Tables 4.2.6.8 and 6.1.1.4'

loop_
_geom_angle_atom_site_label_1
_geom_angle_atom_site_label_2
_geom_angle_atom_site_label_3
_geom_angle
C12 O1 C16 118.13(17)
C7 N1 C8 107.76(15)
C7 N1 C4 126.07(16)
C8 N1 C4 126.10(16)
C7 N2 N3 113.31(16)
C7 N2 H2N 128.0
N3 N2 H2N 118.6
C8 N3 N2 104.17(16)
C6 C1 C2 121.67(18)
C6 C1 Cl1 118.19(15)
C2 C1 Cl1 120.13(16)
C1 C2 C3 118.79(19)
C1 C2 H2 120.6
C3 C2 H2 120.6
C4 C3 C2 119.58(18)
C4 C3 H3 120.2
C2 C3 H3 120.2
C5 C4 C3 121.40(18)
C5 C4 N1 119.22(17)
C3 C4 N1 119.35(17)
C4 C5 C6 119.16(19)
C4 C5 H5 120.4
C6 C5 H5 120.4
C1 C6 C5 119.36(18)
C1 C6 H6 120.3
C5 C6 H6 120.3
N2 C7 N1 103.88(16)
N2 C7 S1 128.87(15)
N1 C7 S1 127.25(15)
N3 C8 N1 110.87(17)
N3 C8 C9 125.27(17)
N1 C8 C9 123.86(17)
C8 C9 C10 112.61(16)
C8 C9 H9A 109.1
C10 C9 H9A 109.1
C8 C9 H9B 109.1
C10 C9 H9B 109.1
H9A C9 H9B 107.8
C15 C10 C11 120.20(18)
C15 C10 C9 119.53(17)
C11 C10 C9 120.24(17)
C10 C11 C12 119.48(18)
C10 C11 H11 120.3
C12 C11 H11 120.3
O1 C12 C13 115.46(18)
O1 C12 C11 124.30(19)
C13 C12 C11 120.24(18)
C14 C13 C12 119.77(19)
C14 C13 H13 120.1
C12 C13 H13 120.1
C13 C14 C15 120.4(2)
C13 C14 H14 119.8
C15 C14 H14 119.8
C14 C15 C10 119.90(19)
C14 C15 H15 120.0
C10 C15 H15 120.0
O1 C16 H16A 109.5
O1 C16 H16B 109.5
H16A C16 H16B 109.5
O1 C16 H16C 109.5
H16A C16 H16C 109.5
H16B C16 H16C 109.5

loop_
_geom_bond_atom_site_label_1
_geom_bond_atom_site_label_2
_geom_bond_distance
Cl1 C1 1.738(2)
S1 C7 1.684(2)
O1 C12 1.370(2)
O1 C16 1.422(3)
N1 C7 1.370(2)
N1 C8 1.391(2)
N1 C4 1.439(2)
N2 C7 1.339(3)
N2 N3 1.382(2)
N2 H2N 0.8840
N3 C8 1.299(3)
C1 C6 1.382(3)
C1 C2 1.386(3)
C2 C3 1.387(3)
C2 H2 0.9500
C3 C4 1.384(3)
C3 H3 0.9500
C4 C5 1.384(3)
C5 C6 1.386(3)
C5 H5 0.9500
C6 H6 0.9500
C8 C9 1.496(3)
C9 C10 1.520(3)
C9 H9A 0.9900
C9 H9B 0.9900
C10 C15 1.389(3)
C10 C11 1.392(3)
C11 C12 1.393(3)
C11 H11 0.9500
C12 C13 1.392(3)
C13 C14 1.383(3)
C13 H13 0.9500
C14 C15 1.388(3)
C14 H14 0.9500
C15 H15 0.9500
C16 H16A 0.9800
C16 H16B 0.9800
C16 H16C 0.9800

loop_
_geom_hbond_atom_site_label_D
_geom_hbond_atom_site_label_H
_geom_hbond_atom_site_label_A
_geom_hbond_site_symmetry_A
_geom_hbond_distance_DH
_geom_hbond_distance_HA
_geom_hbond_distance_DA
_geom_hbond_angle_DHA
_geom_hbond_publ_flag
N2 H2N S1 3_657 0.88 2.41 3.2983(18) 179.1 yes

loop_
_cod_related_entry_id
_cod_related_entry_database
_cod_related_entry_code
1 ChemSpider 2094189
